data_4306454
loop_
_publ_author_name
'Minghuey Shieh'
'Chia-Yeh Miu'
'Chang-Ju Lee'
'Wei-Cheng Chen'
'Yen-Yi Chu'
'Hui-Lung Chen'

_publ_contact_author_address
;Department of Chemistry
National Taiwan Normal University,
Taipei 116, Taiwan, Republic of China
;
_publ_contact_author_email mshieh@ntnu.edu.tw
_publ_contact_author_name 'Minghuey Shieh'
_publ_section_title
;
Construction of Copper Halide-Triiron Selenide Carbonyl Complexes:
Synthetic, Electrochemical, and Theoretical Studies
;
_journal_name_full 'Inorganic Chemistry'
_journal_page_first 11018
_journal_page_last 11031
_journal_paper_doi 10.1021/ic8012552
_journal_volume 47
_journal_year 2008
_chemical_formula_moiety 'C25 H40 Br2 Cu2 Fe3 N2 O9 Se1'
_chemical_formula_sum 'C25 H40 Br2 Cu2 Fe3 N2 O9 Se'
_chemical_formula_weight 1046.00
_chemical_name_systematic
;
 ?
;
_space_group_IT_number 14
_symmetry_cell_setting monoclinic
_symmetry_space_group_name_Hall '-P 2yn'
_symmetry_space_group_name_H-M 'P 1 21/n 1'
_atom_sites_solution_hydrogens geom
_atom_sites_solution_primary direct
_atom_sites_solution_secondary difmap
_audit_creation_method SHELXL-97
_cell_angle_alpha 90.00
_cell_angle_beta 99.599(12)
_cell_angle_gamma 90.00
_cell_formula_units_Z 8
_cell_length_a 24.562(4)
_cell_length_b 10.926(4)
_cell_length_c 28.563(4)
_cell_measurement_reflns_used 25
_cell_measurement_temperature 298(2)
_cell_measurement_theta_max 12.18
_cell_measurement_theta_min 9.74
_cell_volume 7558(3)
_computing_cell_refinement 'CAD4 Express (Enraf Nonius, 1994)'
_computing_data_collection 'CAD4 Express (Enraf Nonius, 1994)'
_computing_data_reduction 'XCAD4 (Harms & Wocadlo, 1995)'
_computing_molecular_graphics 'Ortep-3 for Windows (Farrugia, 1997)'
_computing_publication_material 'WinGX publication routines (Farrugia, 1999)'
_computing_structure_refinement 'SHELXL-97 (Sheldrick, 1997)'
_computing_structure_solution 'SHELXS-97 (Sheldrick, 1997)'
_diffrn_ambient_temperature 298(2)
_diffrn_measured_fraction_theta_full 0.999
_diffrn_measured_fraction_theta_max 0.999
_diffrn_measurement_device_type 'Enraf Nonius TurboCAD4'
_diffrn_measurement_method 'non-profiled omega/2theta scans'
_diffrn_radiation_monochromator graphite
_diffrn_radiation_source 'fine-focus sealed tube'
_diffrn_radiation_type Mok\a
_diffrn_radiation_wavelength 0.71073
_diffrn_reflns_av_R_equivalents 0.0674
_diffrn_reflns_av_sigmaI/netI 0.2217
_diffrn_reflns_limit_h_max 27
_diffrn_reflns_limit_h_min -28
_diffrn_reflns_limit_k_max 12
_diffrn_reflns_limit_k_min 0
_diffrn_reflns_limit_l_max 32
_diffrn_reflns_limit_l_min 0
_diffrn_reflns_number 12095
_diffrn_reflns_theta_full 23.92
_diffrn_reflns_theta_max 23.92
_diffrn_reflns_theta_min 1.68
_diffrn_standards_decay_% 10
_diffrn_standards_interval_time 120
_diffrn_standards_number 3
_exptl_absorpt_coefficient_mu 5.354
_exptl_absorpt_correction_T_max 0.4722
_exptl_absorpt_correction_T_min 0.3442
_exptl_absorpt_correction_type psi-scan
_exptl_absorpt_process_details
;
 ?
;
_exptl_crystal_colour black
_exptl_crystal_density_diffrn 1.839
_exptl_crystal_density_method 'not measured'
_exptl_crystal_description prism
_exptl_crystal_F_000 4128
_exptl_crystal_size_max 0.35
_exptl_crystal_size_mid 0.18
_exptl_crystal_size_min 0.14
_refine_diff_density_max 0.614
_refine_diff_density_min -0.661
_refine_diff_density_rms 0.120
_refine_ls_extinction_method none
_refine_ls_goodness_of_fit_ref 0.942
_refine_ls_hydrogen_treatment mixed
_refine_ls_matrix_type full
_refine_ls_number_parameters 793
_refine_ls_number_reflns 11829
_refine_ls_number_restraints 0
_refine_ls_restrained_S_all 0.942
_refine_ls_R_factor_all 0.2392
_refine_ls_R_factor_gt 0.0503
_refine_ls_shift/su_max 0.067
_refine_ls_shift/su_mean 0.002
_refine_ls_structure_factor_coef Fsqd
_refine_ls_weighting_details 'calc w=1/[\s^2^(Fo^2^)+(0.0512P)^2^+0.0000P] where P=(Fo^2^+2Fc^2^)/3'
_refine_ls_weighting_scheme calc
_refine_ls_wR_factor_gt 0.0994
_refine_ls_wR_factor_ref 0.1481
_reflns_number_gt 4142
_reflns_number_total 11829
_reflns_threshold_expression >2sigma(I)
_cod_data_source_file ic8012552_si_002_6.cif
_cod_data_source_block 2b
_cod_original_sg_symbol_H-M 'P 21/n'
_cod_database_code 4306454

loop_
_symmetry_equiv_pos_as_xyz
'x, y, z'
'-x+1/2, y+1/2, -z+1/2'
'-x, -y, -z'
'x-1/2, -y-1/2, z-1/2'

loop_
_atom_site_label
_atom_site_type_symbol
_atom_site_fract_x
_atom_site_fract_y
_atom_site_fract_z
_atom_site_U_iso_or_equiv
_atom_site_adp_type
_atom_site_occupancy
_atom_site_symmetry_multiplicity
_atom_site_calc_flag
_atom_site_refinement_flags
_atom_site_disorder_assembly
_atom_site_disorder_group
C1 C 0.2641(5) 0.1612(13) -0.0338(5) 0.057(4) Uani 1 1 d . . .
C2 C 0.1657(6) 0.2227(11) -0.0152(5) 0.059(4) Uani 1 1 d . . .
C3 C 0.2309(5) 0.3962(12) -0.0306(4) 0.050(4) Uani 1 1 d . . .
C4 C 0.1488(5) 0.2486(13) 0.1005(5) 0.067(4) Uani 1 1 d . . .
C5 C 0.1758(6) 0.4423(15) 0.0595(5) 0.083(5) Uani 1 1 d . . .
C6 C 0.2352(5) 0.3820(12) 0.1438(5) 0.059(4) Uani 1 1 d . . .
C7 C 0.3661(6) 0.1693(13) 0.0640(5) 0.065(4) Uani 1 1 d . . .
C8 C 0.3565(5) 0.4035(13) 0.0923(5) 0.055(4) Uani 1 1 d . . .
C9 C 0.3318(5) 0.2199(13) 0.1446(6) 0.067(5) Uani 1 1 d . . .
C10 C 0.8786(6) 0.7840(14) 0.1469(5) 0.066(4) Uani 1 1 d . . .
C11 C 0.9184(6) 0.5910(13) 0.1070(6) 0.073(5) Uani 1 1 d . . .
C12 C 0.8966(6) 0.5610(15) 0.1898(5) 0.076(5) Uani 1 1 d . . .
C13 C 1.0389(6) 0.5325(15) 0.1152(6) 0.079(5) Uani 1 1 d . . .
C14 C 1.0236(6) 0.4494(14) 0.1956(5) 0.070(4) Uani 1 1 d . . .
C15 C 1.1048(7) 0.6088(13) 0.1909(6) 0.082(5) Uani 1 1 d . . .
C16 C 0.9757(6) 0.9405(15) 0.2204(6) 0.076(5) Uani 1 1 d . . .
C17 C 1.0209(6) 0.7669(16) 0.2821(6) 0.090(5) Uani 1 1 d . . .
C18 C 1.0792(5) 0.8576(12) 0.2257(5) 0.063(4) Uani 1 1 d . . .
C19 C 0.9473(5) 0.2860(11) 0.0123(5) 0.062(4) Uani 1 1 d . . .
H19A H 0.9266 0.3307 -0.0143 0.074 Uiso 1 1 calc R . .
H19B H 0.9531 0.3408 0.0394 0.074 Uiso 1 1 calc R . .
C20 C 1.0026(5) 0.2521(14) 0.0001(5) 0.087(5) Uani 1 1 d . . .
H20A H 1.0219 0.3250 -0.0063 0.131 Uiso 1 1 calc R . .
H20B H 0.9974 0.2005 -0.0275 0.131 Uiso 1 1 calc R . .
H20C H 1.0237 0.2091 0.0263 0.131 Uiso 1 1 calc R . .
C21 C 0.9426(6) 0.1023(13) 0.0641(5) 0.083(5) Uani 1 1 d . . .
H21A H 0.9187 0.0352 0.0700 0.100 Uiso 1 1 calc R . .
H21B H 0.9753 0.0672 0.0545 0.100 Uiso 1 1 calc R . .
C22 C 0.9594(7) 0.1714(16) 0.1090(5) 0.123(7) Uani 1 1 d . . .
H22A H 0.9780 0.1174 0.1330 0.184 Uiso 1 1 calc R . .
H22B H 0.9272 0.2047 0.1193 0.184 Uiso 1 1 calc R . .
H22C H 0.9837 0.2368 0.1038 0.184 Uiso 1 1 calc R . .
C23 C 0.9005(6) 0.0947(13) -0.0184(5) 0.090(5) Uani 1 1 d . . .
H23A H 0.9352 0.0619 -0.0248 0.108 Uiso 1 1 calc R . .
H23B H 0.8789 0.0265 -0.0099 0.108 Uiso 1 1 calc R . .
C24 C 0.8703(6) 0.1502(15) -0.0634(5) 0.098(6) Uani 1 1 d . . .
H24A H 0.8641 0.0888 -0.0878 0.147 Uiso 1 1 calc R . .
H24B H 0.8920 0.2154 -0.0734 0.147 Uiso 1 1 calc R . .
H24C H 0.8355 0.1821 -0.0580 0.147 Uiso 1 1 calc R . .
C25 C 0.8606(5) 0.2338(12) 0.0356(5) 0.074(4) Uani 1 1 d . . .
H25A H 0.8434 0.2828 0.0089 0.089 Uiso 1 1 calc R . .
H25B H 0.8704 0.2886 0.0625 0.089 Uiso 1 1 calc R . .
C26 C 0.8183(6) 0.1425(15) 0.0476(6) 0.116(6) Uani 1 1 d . . .
H26A H 0.7866 0.1856 0.0546 0.174 Uiso 1 1 calc R . .
H26B H 0.8343 0.0951 0.0748 0.174 Uiso 1 1 calc R . .
H26C H 0.8074 0.0890 0.0211 0.174 Uiso 1 1 calc R . .
C27 C 0.3676(5) 0.8820(11) 0.1900(4) 0.059(4) Uani 1 1 d . . .
H27A H 0.3510 0.9536 0.2019 0.070 Uiso 1 1 calc R . .
H27B H 0.4047 0.8743 0.2079 0.070 Uiso 1 1 calc R . .
C28 C 0.3718(6) 0.9038(12) 0.1384(5) 0.085(5) Uani 1 1 d . . .
H28A H 0.3931 0.9763 0.1358 0.127 Uiso 1 1 calc R . .
H28B H 0.3355 0.9138 0.1204 0.127 Uiso 1 1 calc R . .
H28C H 0.3895 0.8349 0.1264 0.127 Uiso 1 1 calc R . .
C29 C 0.3605(5) 0.6550(11) 0.1836(4) 0.055(4) Uani 1 1 d . . .
H29A H 0.3553 0.6554 0.1492 0.066 Uiso 1 1 calc R . .
H29B H 0.3408 0.5848 0.1932 0.066 Uiso 1 1 calc R . .
C30 C 0.4219(5) 0.6380(12) 0.2026(5) 0.078(5) Uani 1 1 d . . .
H30A H 0.4344 0.5626 0.1907 0.118 Uiso 1 1 calc R . .
H30B H 0.4278 0.6356 0.2366 0.118 Uiso 1 1 calc R . .
H30C H 0.4423 0.7049 0.1923 0.118 Uiso 1 1 calc R . .
C31 C 0.3339(5) 0.7675(12) 0.2522(4) 0.056(4) Uani 1 1 d . . .
H31A H 0.3199 0.8455 0.2613 0.068 Uiso 1 1 calc R . .
H31B H 0.3716 0.7598 0.2687 0.068 Uiso 1 1 calc R . .
C32 C 0.2993(5) 0.6649(11) 0.2694(4) 0.071(4) Uani 1 1 d . . .
H32A H 0.3006 0.6720 0.3031 0.106 Uiso 1 1 calc R . .
H32B H 0.3139 0.5869 0.2623 0.106 Uiso 1 1 calc R . .
H32C H 0.2617 0.6716 0.2536 0.106 Uiso 1 1 calc R . .
C33 C 0.2761(5) 0.7753(12) 0.1729(4) 0.060(4) Uani 1 1 d . . .
H33A H 0.2776 0.7748 0.1392 0.072 Uiso 1 1 calc R . .
H33B H 0.2569 0.7016 0.1799 0.072 Uiso 1 1 calc R . .
C34 C 0.2427(5) 0.8838(13) 0.1834(5) 0.090(5) Uani 1 1 d . . .
H34A H 0.2063 0.8786 0.1649 0.135 Uiso 1 1 calc R . .
H34B H 0.2602 0.9576 0.1754 0.135 Uiso 1 1 calc R . .
H34C H 0.2401 0.8847 0.2165 0.135 Uiso 1 1 calc R . .
C35 C 0.7189(8) 0.636(2) 0.2012(8) 0.170(10) Uani 1 1 d . . .
H35A H 0.7143 0.5598 0.2178 0.204 Uiso 1 1 calc R . .
H35B H 0.7496 0.6788 0.2198 0.204 Uiso 1 1 calc R . .
C36 C 0.7356(8) 0.603(2) 0.1561(7) 0.182(11) Uani 1 1 d . . .
H36A H 0.7686 0.5543 0.1620 0.273 Uiso 1 1 calc R . .
H36B H 0.7424 0.6758 0.1393 0.273 Uiso 1 1 calc R . .
H36C H 0.7066 0.5565 0.1372 0.273 Uiso 1 1 calc R . .
C37 C 0.6620(10) 0.733(2) 0.2514(7) 0.177(10) Uani 1 1 d . . .
H37A H 0.6782 0.8129 0.2591 0.212 Uiso 1 1 calc R . .
H37B H 0.6226 0.7429 0.2500 0.212 Uiso 1 1 calc R . .
C38 C 0.6789(10) 0.663(2) 0.2898(7) 0.219(14) Uani 1 1 d . . .
H38A H 0.6680 0.7011 0.3171 0.328 Uiso 1 1 calc R . .
H38B H 0.7183 0.6555 0.2945 0.328 Uiso 1 1 calc R . .
H38C H 0.6623 0.5838 0.2851 0.328 Uiso 1 1 calc R . .
C39 C 0.6650(14) 0.828(3) 0.1714(10) 0.249(17) Uani 1 1 d . . .
H39A H 0.6700 0.8068 0.1394 0.299 Uiso 1 1 calc R . .
H39B H 0.6282 0.8616 0.1696 0.299 Uiso 1 1 calc R . .
C40 C 0.7026(10) 0.915(3) 0.1887(10) 0.232(18) Uani 1 1 d . . .
H40A H 0.6978 0.9856 0.1684 0.348 Uiso 1 1 calc R . .
H40B H 0.7393 0.8832 0.1900 0.348 Uiso 1 1 calc R . .
H40C H 0.6973 0.9382 0.2201 0.348 Uiso 1 1 calc R . .
C41 C 0.6190(10) 0.632(3) 0.1793(9) 0.266(19) Uani 1 1 d . . .
H41A H 0.6269 0.6138 0.1479 0.319 Uiso 1 1 calc R . .
H41B H 0.6241 0.5549 0.1965 0.319 Uiso 1 1 calc R . .
C42 C 0.5684(7) 0.646(2) 0.1725(7) 0.147(9) Uani 1 1 d . . .
H42A H 0.5507 0.5736 0.1585 0.221 Uiso 1 1 calc R . .
H42B H 0.5587 0.7143 0.1515 0.221 Uiso 1 1 calc R . .
H42C H 0.5563 0.6622 0.2022 0.221 Uiso 1 1 calc R . .
C43 C 0.6233(11) 0.260(3) 0.0767(13) 0.34(3) Uani 1 1 d . . .
H43A H 0.6126 0.2508 0.1077 0.411 Uiso 1 1 calc R . .
H43B H 0.6194 0.3467 0.0700 0.411 Uiso 1 1 calc R . .
C44 C 0.6793(7) 0.252(2) 0.0889(6) 0.171(10) Uani 1 1 d . . .
H44A H 0.6915 0.3036 0.1157 0.257 Uiso 1 1 calc R . .
H44B H 0.6963 0.2773 0.0626 0.257 Uiso 1 1 calc R . .
H44C H 0.6895 0.1686 0.0969 0.257 Uiso 1 1 calc R . .
C45 C 0.5913(10) 0.085(3) 0.0398(10) 0.214(14) Uani 1 1 d . . .
H45A H 0.5738 0.0651 0.0078 0.257 Uiso 1 1 calc R . .
H45B H 0.6308 0.0762 0.0414 0.257 Uiso 1 1 calc R . .
C46 C 0.5727(11) -0.002(2) 0.0727(8) 0.201(14) Uani 1 1 d . . .
H46A H 0.5827 -0.0835 0.0647 0.302 Uiso 1 1 calc R . .
H46B H 0.5333 0.0032 0.0703 0.302 Uiso 1 1 calc R . .
H46C H 0.5899 0.0166 0.1046 0.302 Uiso 1 1 calc R . .
C47 C 0.5713(18) 0.269(3) 0.0047(10) 0.41(4) Uani 1 1 d . . .
H47A H 0.5561 0.3472 0.0119 0.496 Uiso 1 1 calc R . .
H47B H 0.6095 0.2871 0.0028 0.496 Uiso 1 1 calc R . .
C48 C 0.5522(7) 0.265(2) -0.0394(7) 0.177(11) Uani 1 1 d . . .
H48A H 0.5656 0.3334 -0.0550 0.265 Uiso 1 1 calc R . .
H48B H 0.5126 0.2668 -0.0440 0.265 Uiso 1 1 calc R . .
H48C H 0.5640 0.1901 -0.0525 0.265 Uiso 1 1 calc R . .
C49 C 0.5303(12) 0.236(3) 0.0659(12) 0.30(2) Uani 1 1 d . . .
H49A H 0.5320 0.1882 0.0948 0.357 Uiso 1 1 calc R . .
H49B H 0.5012 0.2008 0.0427 0.357 Uiso 1 1 calc R . .
C50 C 0.5118(7) 0.3651(16) 0.0769(8) 0.155(9) Uani 1 1 d . . .
H50A H 0.4756 0.3616 0.0854 0.232 Uiso 1 1 calc R . .
H50B H 0.5108 0.4160 0.0494 0.232 Uiso 1 1 calc R . .
H50C H 0.5373 0.3988 0.1028 0.232 Uiso 1 1 calc R . .
Br1 Br 0.28025(6) 0.67247(12) 0.04451(5) 0.0619(4) Uani 1 1 d . . .
Br2 Br 0.39630(6) 0.36148(14) -0.04354(5) 0.0729(5) Uani 1 1 d . . .
Br3 Br 0.97869(7) 0.47164(18) 0.30904(7) 0.1114(7) Uani 1 1 d . . .
Br4 Br 0.84788(6) 0.78949(15) 0.28151(6) 0.0803(5) Uani 1 1 d . . .
Cu1 Cu 0.26964(6) 0.46197(14) 0.05173(6) 0.0545(5) Uani 1 1 d . . .
Cu2 Cu 0.33158(6) 0.32651(16) 0.00253(6) 0.0625(5) Uani 1 1 d . . .
Cu3 Cu 0.98968(7) 0.58408(17) 0.24254(6) 0.0761(6) Uani 1 1 d . . .
Cu4 Cu 0.91619(7) 0.75725(17) 0.23827(6) 0.0721(6) Uani 1 1 d . . .
Fe1 Fe 0.23466(7) 0.25911(16) 0.00419(6) 0.0466(5) Uani 1 1 d . . .
Fe2 Fe 0.20901(7) 0.31436(17) 0.08752(6) 0.0509(5) Uani 1 1 d . . .
Fe3 Fe 0.31618(7) 0.26379(16) 0.08395(6) 0.0470(5) Uani 1 1 d . . .
Fe4 Fe 0.93184(7) 0.67114(16) 0.15985(7) 0.0519(5) Uani 1 1 d . . .
Fe5 Fe 1.03468(7) 0.59696(17) 0.17001(7) 0.0561(6) Uani 1 1 d . . .
Fe6 Fe 1.01174(7) 0.79832(18) 0.21930(7) 0.0556(6) Uani 1 1 d . . .
N1 N 0.9127(4) 0.1790(10) 0.0237(4) 0.058(3) Uani 1 1 d . . .
N2 N 0.3346(4) 0.7699(9) 0.1999(3) 0.044(3) Uani 1 1 d . . .
N3 N 0.5789(5) 0.2181(13) 0.0496(4) 0.073(4) Uani 1 1 d . . .
N4 N 0.6696(5) 0.7087(12) 0.2022(4) 0.070(3) Uani 1 1 d . . .
O1 O 0.2807(4) 0.0902(10) -0.0586(4) 0.099(4) Uani 1 1 d . . .
O2 O 0.1207(4) 0.1917(9) -0.0289(3) 0.075(3) Uani 1 1 d . . .
O3 O 0.2234(4) 0.4770(9) -0.0570(3) 0.079(3) Uani 1 1 d . . .
O4 O 0.1085(4) 0.2086(12) 0.1100(4) 0.117(5) Uani 1 1 d . . .
O5 O 0.1471(4) 0.5230(11) 0.0432(5) 0.124(5) Uani 1 1 d . . .
O6 O 0.2489(4) 0.4270(10) 0.1801(4) 0.091(4) Uani 1 1 d . . .
O7 O 0.3987(4) 0.1032(9) 0.0537(3) 0.080(3) Uani 1 1 d . . .
O8 O 0.3900(4) 0.4774(9) 0.1011(4) 0.081(3) Uani 1 1 d . . .
O9 O 0.3432(5) 0.1984(11) 0.1839(4) 0.100(4) Uani 1 1 d . . .
O10 O 0.8460(5) 0.8567(10) 0.1366(4) 0.109(4) Uani 1 1 d . . .
O11 O 0.9072(4) 0.5370(10) 0.0717(4) 0.100(4) Uani 1 1 d . . .
O12 O 0.8705(5) 0.4845(12) 0.2009(5) 0.137(5) Uani 1 1 d . . .
O13 O 1.0403(5) 0.4831(11) 0.0791(4) 0.100(4) Uani 1 1 d . . .
O14 O 1.0186(5) 0.3474(10) 0.2034(4) 0.117(5) Uani 1 1 d . . .
O15 O 1.1532(4) 0.6138(11) 0.2042(4) 0.117(4) Uani 1 1 d . . .
O16 O 0.9564(5) 1.0349(10) 0.2196(5) 0.114(4) Uani 1 1 d . . .
O17 O 1.0319(5) 0.7673(14) 0.3225(4) 0.142(6) Uani 1 1 d . . .
O18 O 1.1228(4) 0.9000(10) 0.2300(4) 0.122(5) Uani 1 1 d . . .
Se1 Se 0.24335(5) 0.12671(12) 0.06902(5) 0.0562(4) Uani 1 1 d . . .
Se2 Se 1.00330(6) 0.78348(13) 0.13775(5) 0.0612(4) Uani 1 1 d . . .

loop_
_atom_site_aniso_label
_atom_site_aniso_U_11
_atom_site_aniso_U_22
_atom_site_aniso_U_33
_atom_site_aniso_U_23
_atom_site_aniso_U_13
_atom_site_aniso_U_12
C1 0.038(8) 0.063(11) 0.067(10) 0.008(9) 0.003(7) -0.005(8)
C2 0.075(11) 0.030(8) 0.072(10) 0.030(8) 0.010(9) 0.012(8)
C3 0.060(9) 0.041(9) 0.048(9) -0.005(7) 0.008(7) -0.009(7)
C4 0.051(9) 0.083(12) 0.064(10) 0.029(9) 0.003(8) 0.017(9)
C5 0.078(12) 0.095(14) 0.087(12) 0.033(11) 0.049(10) 0.015(10)
C6 0.068(10) 0.047(10) 0.067(11) 0.008(9) 0.025(9) 0.010(8)
C7 0.067(10) 0.069(11) 0.063(10) -0.009(9) 0.023(8) -0.007(9)
C8 0.044(9) 0.063(11) 0.059(9) 0.002(8) 0.012(8) 0.004(8)
C9 0.052(9) 0.053(10) 0.085(12) -0.015(10) -0.022(9) 0.002(8)
C10 0.056(10) 0.074(12) 0.067(10) -0.012(9) 0.003(8) -0.003(9)
C11 0.051(9) 0.047(10) 0.109(14) -0.020(10) -0.018(10) 0.005(8)
C12 0.054(10) 0.091(13) 0.081(11) 0.024(10) 0.002(9) -0.014(9)
C13 0.059(10) 0.068(13) 0.107(15) 0.023(11) 0.005(11) 0.003(9)
C14 0.091(11) 0.059(11) 0.057(10) 0.013(9) 0.003(8) -0.007(10)
C15 0.078(12) 0.062(11) 0.103(13) -0.008(10) 0.009(11) 0.004(10)
C16 0.079(11) 0.061(12) 0.100(12) -0.037(11) 0.045(10) -0.027(10)
C17 0.084(12) 0.097(14) 0.090(13) 0.017(13) 0.017(11) -0.016(10)
C18 0.050(9) 0.061(10) 0.081(11) -0.034(9) 0.022(8) -0.011(8)
C19 0.069(10) 0.046(9) 0.071(10) 0.007(8) 0.010(8) 0.003(8)
C20 0.065(9) 0.135(15) 0.064(9) -0.010(10) 0.016(8) 0.032(10)
C21 0.089(11) 0.062(11) 0.085(12) 0.016(10) -0.026(10) 0.001(9)
C22 0.142(16) 0.151(19) 0.061(11) 0.021(12) -0.025(11) 0.003(14)
C23 0.100(12) 0.061(11) 0.101(13) -0.013(11) -0.005(11) 0.003(9)
C24 0.099(12) 0.122(15) 0.067(11) -0.015(11) -0.003(10) -0.035(11)
C25 0.078(10) 0.063(11) 0.090(11) 0.015(9) 0.040(9) 0.000(9)
C26 0.096(13) 0.124(16) 0.132(15) 0.043(13) 0.034(11) -0.018(12)
C27 0.071(10) 0.044(9) 0.060(10) 0.013(8) 0.008(8) -0.004(8)
C28 0.128(14) 0.055(11) 0.076(11) 0.015(9) 0.029(10) -0.005(9)
C29 0.076(10) 0.044(9) 0.047(8) -0.013(7) 0.021(8) 0.009(8)
C30 0.068(10) 0.064(10) 0.104(12) 0.007(9) 0.017(9) 0.008(8)
C31 0.065(9) 0.062(10) 0.038(8) 0.003(8) -0.004(7) -0.005(8)
C32 0.095(11) 0.066(11) 0.060(9) 0.004(8) 0.042(8) -0.017(9)
C33 0.045(8) 0.084(11) 0.047(8) -0.001(8) -0.004(7) -0.001(8)
C34 0.083(11) 0.084(12) 0.101(12) -0.009(10) 0.012(10) 0.040(10)
C35 0.101(16) 0.16(2) 0.22(3) -0.07(2) -0.028(17) 0.048(16)
C36 0.20(2) 0.22(3) 0.138(19) -0.057(19) 0.063(18) 0.08(2)
C37 0.24(3) 0.22(3) 0.081(15) -0.023(18) 0.033(18) 0.00(2)
C38 0.27(3) 0.32(4) 0.078(15) 0.07(2) 0.046(18) 0.13(3)
C39 0.33(5) 0.27(4) 0.16(3) 0.04(3) 0.06(3) 0.13(4)
C40 0.16(2) 0.29(4) 0.22(3) -0.10(3) -0.03(2) -0.13(2)
C41 0.14(2) 0.46(6) 0.17(3) -0.09(3) -0.03(2) -0.04(3)
C42 0.076(13) 0.19(2) 0.17(2) 0.015(18) 0.004(15) -0.033(16)
C43 0.18(3) 0.27(4) 0.49(6) -0.01(4) -0.21(3) -0.06(3)
C44 0.088(14) 0.33(3) 0.091(14) 0.005(18) 0.002(12) -0.041(18)
C45 0.16(2) 0.21(3) 0.28(4) -0.10(3) 0.05(2) 0.09(2)
C46 0.30(3) 0.12(2) 0.20(3) 0.086(19) 0.11(2) 0.00(2)
C47 0.72(9) 0.41(6) 0.12(2) 0.05(3) 0.09(4) 0.41(6)
C48 0.109(15) 0.32(3) 0.116(17) 0.05(2) 0.055(13) 0.020(18)
C49 0.27(4) 0.30(4) 0.39(5) -0.02(4) 0.26(4) 0.06(3)
C50 0.137(17) 0.099(16) 0.25(3) -0.008(17) 0.098(17) 0.036(14)
Br1 0.0771(10) 0.0426(9) 0.0678(9) 0.0025(8) 0.0171(8) -0.0017(8)
Br2 0.0723(10) 0.0761(11) 0.0771(11) 0.0055(9) 0.0326(8) -0.0078(9)
Br3 0.1070(14) 0.1230(17) 0.1118(15) 0.0619(13) 0.0401(12) 0.0078(12)
Br4 0.0658(10) 0.0965(13) 0.0841(11) -0.0113(10) 0.0287(9) -0.0028(9)
Cu1 0.0576(10) 0.0417(10) 0.0664(11) 0.0061(9) 0.0164(9) 0.0022(8)
Cu2 0.0594(11) 0.0699(13) 0.0625(11) 0.0053(10) 0.0224(9) -0.0040(9)
Cu3 0.0804(13) 0.0692(14) 0.0835(14) 0.0227(11) 0.0278(11) 0.0071(10)
Cu4 0.0600(11) 0.0826(14) 0.0791(13) 0.0000(11) 0.0276(10) 0.0025(10)
Fe1 0.0468(11) 0.0455(12) 0.0477(11) 0.0007(10) 0.0083(9) 0.0005(10)
Fe2 0.0486(11) 0.0525(13) 0.0545(12) 0.0155(11) 0.0171(10) 0.0056(10)
Fe3 0.0466(11) 0.0465(12) 0.0475(12) 0.0048(10) 0.0070(9) 0.0060(10)
Fe4 0.0464(11) 0.0480(13) 0.0597(12) 0.0018(11) 0.0039(10) 0.0015(10)
Fe5 0.0516(12) 0.0525(14) 0.0644(14) -0.0027(11) 0.0101(11) 0.0016(10)
Fe6 0.0529(12) 0.0571(14) 0.0599(13) -0.0080(11) 0.0180(10) -0.0120(11)
N1 0.070(8) 0.043(7) 0.061(8) -0.005(7) 0.009(7) 0.001(7)
N2 0.047(6) 0.044(7) 0.043(7) -0.001(6) 0.009(5) 0.005(6)
N3 0.061(8) 0.099(11) 0.064(8) -0.006(8) 0.019(7) 0.006(8)
N4 0.071(9) 0.082(10) 0.057(8) 0.016(8) 0.007(7) 0.011(8)
O1 0.111(9) 0.096(9) 0.102(9) -0.038(7) 0.051(7) -0.002(7)
O2 0.062(6) 0.071(7) 0.087(7) 0.004(6) -0.002(6) -0.011(6)
O3 0.101(8) 0.065(7) 0.067(7) 0.025(6) 0.005(6) -0.001(6)
O4 0.043(6) 0.170(12) 0.143(10) 0.037(9) 0.026(7) -0.022(7)
O5 0.088(8) 0.100(10) 0.197(13) 0.089(9) 0.065(9) 0.038(7)
O6 0.117(9) 0.094(9) 0.067(7) -0.022(7) 0.033(7) -0.012(7)
O7 0.090(8) 0.067(8) 0.091(8) 0.020(6) 0.037(6) 0.040(6)
O8 0.057(6) 0.055(7) 0.128(9) -0.025(7) 0.007(6) -0.003(5)
O9 0.113(9) 0.115(10) 0.063(7) 0.000(8) -0.005(7) 0.010(7)
O10 0.112(9) 0.101(10) 0.108(9) 0.013(8) 0.002(7) 0.061(8)
O11 0.070(7) 0.096(9) 0.120(10) -0.038(8) -0.027(7) -0.003(6)
O12 0.107(10) 0.125(11) 0.171(13) 0.065(10) -0.005(9) -0.061(8)
O13 0.089(8) 0.110(10) 0.108(10) -0.035(8) 0.040(8) 0.002(7)
O14 0.193(13) 0.042(7) 0.114(9) 0.024(7) 0.016(9) -0.004(8)
O15 0.058(7) 0.116(10) 0.172(12) -0.030(9) 0.006(8) 0.005(7)
O16 0.135(11) 0.068(9) 0.146(11) -0.026(9) 0.041(9) 0.015(8)
O17 0.154(12) 0.215(15) 0.058(8) 0.000(10) 0.013(8) -0.064(11)
O18 0.067(7) 0.113(10) 0.193(13) -0.060(9) 0.045(8) -0.043(7)
Se1 0.0595(9) 0.0410(9) 0.0675(10) 0.0116(8) 0.0091(8) -0.0004(7)
Se2 0.0736(10) 0.0522(9) 0.0619(10) 0.0035(8) 0.0232(8) -0.0037(8)

loop_
_atom_type_symbol
_atom_type_description
_atom_type_scat_dispersion_real
_atom_type_scat_dispersion_imag
_atom_type_scat_source
C C 0.0033 0.0016 'International Tables Vol C Tables 4.2.6.8 and 6.1.1.4'
H H 0.0000 0.0000 'International Tables Vol C Tables 4.2.6.8 and 6.1.1.4'
Br Br -0.2901 2.4595 'International Tables Vol C Tables 4.2.6.8 and 6.1.1.4'
Cu Cu 0.3201 1.2651 'International Tables Vol C Tables 4.2.6.8 and 6.1.1.4'
Fe Fe 0.3463 0.8444 'International Tables Vol C Tables 4.2.6.8 and 6.1.1.4'
N N 0.0061 0.0033 'International Tables Vol C Tables 4.2.6.8 and 6.1.1.4'
O O 0.0106 0.0060 'International Tables Vol C Tables 4.2.6.8 and 6.1.1.4'
Se Se -0.0929 2.2259 'International Tables Vol C Tables 4.2.6.8 and 6.1.1.4'

loop_
_geom_angle_atom_site_label_1
_geom_angle_atom_site_label_2
_geom_angle_atom_site_label_3
_geom_angle
_geom_angle_site_symmetry_1
_geom_angle_site_symmetry_3
_geom_angle_publ_flag
O1 C1 Fe1 175.0(12) . . ?
O1 C1 Cu2 116.7(10) . . ?
Fe1 C1 Cu2 68.0(5) . . ?
O2 C2 Fe1 176.0(13) . . ?
O3 C3 Fe1 171.3(11) . . ?
O3 C3 Cu1 112.9(9) . . ?
Fe1 C3 Cu1 75.0(4) . . ?
O4 C4 Fe2 177.6(15) . . ?
O5 C5 Fe2 170.5(13) . . ?
O5 C5 Cu1 115.2(11) . . ?
Fe2 C5 Cu1 74.2(5) . . ?
O6 C6 Fe2 176.1(13) . . ?
O7 C7 Fe3 175.4(13) . . ?
O7 C7 Cu2 114.9(10) . . ?
Fe3 C7 Cu2 69.7(5) . . ?
O8 C8 Fe3 167.0(12) . . ?
O8 C8 Cu1 118.5(10) . . ?
Fe3 C8 Cu1 74.5(5) . . ?
O9 C9 Fe3 176.0(15) . . ?
O10 C10 Fe4 176.3(15) . . ?
O11 C11 Fe4 177.3(14) . . ?
O12 C12 Fe4 167.9(15) . . ?
O12 C12 Cu3 113.9(12) . . ?
Fe4 C12 Cu3 75.9(5) . . ?
O13 C13 Fe5 176.0(16) . . ?
O14 C14 Fe5 166.6(14) . . ?
O14 C14 Cu3 117.3(12) . . ?
Fe5 C14 Cu3 75.7(6) . . ?
O15 C15 Fe5 177.8(15) . . ?
O16 C16 Fe6 174.4(15) . . ?
O17 C17 Fe6 167.1(17) . . ?
O17 C17 Cu3 119.4(15) . . ?
Fe6 C17 Cu3 73.0(6) . . ?
O18 C18 Fe6 178.0(13) . . ?
C20 C19 N1 114.9(11) . . ?
C22 C21 N1 113.9(12) . . ?
C24 C23 N1 116.2(12) . . ?
N1 C25 C26 115.4(12) . . ?
C28 C27 N2 115.6(10) . . ?
N2 C29 C30 115.7(10) . . ?
N2 C31 C32 115.6(10) . . ?
C34 C33 N2 115.7(10) . . ?
N4 C35 C36 120.6(18) . . ?
C38 C37 N4 127(2) . . ?
C40 C39 N4 113(3) . . ?
C42 C41 N4 135(3) . . ?
N3 C43 C44 146(3) . . ?
C46 C45 N3 114(2) . . ?
C48 C47 N3 151(4) . . ?
N3 C49 C50 121(2) . . ?
Br1 Cu1 C8 102.0(4) . . ?
Br1 Cu1 C5 102.9(4) . . ?
C8 Cu1 C5 138.8(5) . . ?
Br1 Cu1 C3 103.4(3) . . ?
C8 Cu1 C3 124.1(4) . . ?
C5 Cu1 C3 80.6(5) . . ?
Br1 Cu1 Fe2 138.55(9) . . ?
C8 Cu1 Fe2 100.1(3) . . ?
C5 Cu1 Fe2 41.7(4) . . ?
C3 Cu1 Fe2 92.3(3) . . ?
Br1 Cu1 Fe3 145.26(9) . . ?
C8 Cu1 Fe3 43.3(4) . . ?
C5 Cu1 Fe3 106.0(4) . . ?
C3 Cu1 Fe3 100.0(3) . . ?
Fe2 Cu1 Fe3 64.54(7) . . ?
Br1 Cu1 Fe1 143.87(9) . . ?
C8 Cu1 Fe1 102.4(4) . . ?
C5 Cu1 Fe1 74.7(4) . . ?
C3 Cu1 Fe1 40.5(3) . . ?
Fe2 Cu1 Fe1 60.87(7) . . ?
Fe3 Cu1 Fe1 64.18(7) . . ?
Br1 Cu1 Cu2 114.66(8) . . ?
C8 Cu1 Cu2 63.8(3) . . ?
C5 Cu1 Cu2 130.3(4) . . ?
C3 Cu1 Cu2 60.4(3) . . ?
Fe2 Cu1 Cu2 106.51(8) . . ?
Fe3 Cu1 Cu2 57.36(6) . . ?
Fe1 Cu1 Cu2 55.74(6) . . ?
Br2 Cu2 C7 109.6(3) . . ?
Br2 Cu2 Fe1 145.67(9) . . ?
C7 Cu2 Fe1 89.8(3) . . ?
Br2 Cu2 Fe3 144.53(9) . . ?
C7 Cu2 Fe3 41.3(3) . . ?
Fe1 Cu2 Fe3 67.13(7) . . ?
Br2 Cu2 C1 110.8(3) . . ?
C7 Cu2 C1 85.5(4) . . ?
Fe1 Cu2 C1 40.8(3) . . ?
Fe3 Cu2 C1 89.7(3) . . ?
Br2 Cu2 Cu1 136.69(9) . . ?
C7 Cu2 Cu1 99.6(3) . . ?
Fe1 Cu2 Cu1 61.81(6) . . ?
Fe3 Cu2 Cu1 58.63(6) . . ?
C1 Cu2 Cu1 102.5(3) . . ?
C14 Cu3 Br3 104.4(4) . . ?
C14 Cu3 C17 136.0(5) . . ?
Br3 Cu3 C17 97.4(4) . . ?
C14 Cu3 Fe5 44.3(4) . . ?
Br3 Cu3 Fe5 146.58(11) . . ?
C17 Cu3 Fe5 101.3(4) . . ?
C14 Cu3 Fe6 109.6(4) . . ?
Br3 Cu3 Fe6 140.32(11) . . ?
C17 Cu3 Fe6 43.3(4) . . ?
Fe5 Cu3 Fe6 65.56(7) . . ?
C14 Cu3 C12 88.1(5) . . ?
Br3 Cu3 C12 102.6(4) . . ?
C17 Cu3 C12 123.9(6) . . ?
Fe5 Cu3 C12 89.6(3) . . ?
Fe6 Cu3 C12 98.5(4) . . ?
C14 Cu3 Cu4 140.6(4) . . ?
Br3 Cu3 Cu4 104.44(9) . . ?
C17 Cu3 Cu4 64.8(4) . . ?
Fe5 Cu3 Cu4 108.53(8) . . ?
Fe6 Cu3 Cu4 59.32(7) . . ?
C12 Cu3 Cu4 59.6(4) . . ?
C14 Cu3 Fe4 84.4(4) . . ?
Br3 Cu3 Fe4 141.56(10) . . ?
C17 Cu3 Fe4 101.6(4) . . ?
Fe5 Cu3 Fe4 60.08(7) . . ?
Fe6 Cu3 Fe4 63.22(7) . . ?
C12 Cu3 Fe4 39.5(4) . . ?
Cu4 Cu3 Fe4 56.42(6) . . ?
Br4 Cu4 Fe4 141.10(9) . . ?
Br4 Cu4 Fe6 152.02(10) . . ?
Fe4 Cu4 Fe6 65.91(7) . . ?
Br4 Cu4 Cu3 131.04(10) . . ?
Fe4 Cu4 Cu3 64.06(7) . . ?
Fe6 Cu4 Cu3 58.63(7) . . ?
C2 Fe1 C1 98.3(6) . . ?
C2 Fe1 C3 93.3(5) . . ?
C1 Fe1 C3 98.9(6) . . ?
C2 Fe1 Se1 93.8(4) . . ?
C1 Fe1 Se1 96.9(4) . . ?
C3 Fe1 Se1 161.6(4) . . ?
C2 Fe1 Cu2 160.4(4) . . ?
C1 Fe1 Cu2 71.2(4) . . ?
C3 Fe1 Cu2 72.8(4) . . ?
Se1 Fe1 Cu2 103.68(8) . . ?
C2 Fe1 Fe2 88.4(5) . . ?
C1 Fe1 Fe2 151.7(4) . . ?
C3 Fe1 Fe2 108.2(4) . . ?
Se1 Fe1 Fe2 55.11(6) . . ?
Cu2 Fe1 Fe2 108.77(8) . . ?
C2 Fe1 Cu1 124.5(4) . . ?
C1 Fe1 Cu1 133.4(4) . . ?
C3 Fe1 Cu1 64.5(4) . . ?
Se1 Fe1 Cu1 97.60(8) . . ?
Cu2 Fe1 Cu1 62.46(6) . . ?
Fe2 Fe1 Cu1 56.91(6) . . ?
C2 Fe1 Fe3 142.9(4) . . ?
C1 Fe1 Fe3 101.7(4) . . ?
C3 Fe1 Fe3 113.8(4) . . ?
Se1 Fe1 Fe3 53.18(6) . . ?
Cu2 Fe1 Fe3 56.66(6) . . ?
Fe2 Fe1 Fe3 60.10(6) . . ?
Cu1 Fe1 Fe3 55.84(6) . . ?
C4 Fe2 C5 94.6(6) . . ?
C4 Fe2 C6 99.8(6) . . ?
C5 Fe2 C6 98.7(7) . . ?
C4 Fe2 Se1 92.2(5) . . ?
C5 Fe2 Se1 140.0(5) . . ?
C6 Fe2 Se1 118.8(4) . . ?
C4 Fe2 Cu1 158.5(4) . . ?
C5 Fe2 Cu1 64.1(5) . . ?
C6 Fe2 Cu1 87.3(4) . . ?
Se1 Fe2 Cu1 102.22(8) . . ?
C4 Fe2 Fe1 116.0(5) . . ?
C5 Fe2 Fe1 86.1(5) . . ?
C6 Fe2 Fe1 143.4(4) . . ?
Se1 Fe2 Fe1 55.82(6) . . ?
Cu1 Fe2 Fe1 62.22(7) . . ?
C4 Fe2 Fe3 142.2(4) . . ?
C5 Fe2 Fe3 121.9(5) . . ?
C6 Fe2 Fe3 85.0(4) . . ?
Se1 Fe2 Fe3 54.30(6) . . ?
Cu1 Fe2 Fe3 58.15(6) . . ?
Fe1 Fe2 Fe3 62.51(6) . . ?
C7 Fe3 C9 96.2(6) . . ?
C7 Fe3 C8 98.1(6) . . ?
C9 Fe3 C8 94.3(6) . . ?
C7 Fe3 Se1 96.8(4) . . ?
C9 Fe3 Se1 92.3(4) . . ?
C8 Fe3 Se1 163.0(4) . . ?
C7 Fe3 Cu2 69.0(4) . . ?
C9 Fe3 Cu2 159.1(5) . . ?
C8 Fe3 Cu2 74.2(4) . . ?
Se1 Fe3 Cu2 103.69(8) . . ?
C7 Fe3 Cu1 132.3(4) . . ?
C9 Fe3 Cu1 126.3(5) . . ?
C8 Fe3 Cu1 62.3(4) . . ?
Se1 Fe3 Cu1 101.35(8) . . ?
Cu2 Fe3 Cu1 64.00(7) . . ?
C7 Fe3 Fe2 149.5(4) . . ?
C9 Fe3 Fe2 94.1(5) . . ?
C8 Fe3 Fe2 109.7(4) . . ?
Se1 Fe3 Fe2 54.09(6) . . ?
Cu2 Fe3 Fe2 106.05(8) . . ?
Cu1 Fe3 Fe2 57.31(6) . . ?
C7 Fe3 Fe1 99.8(4) . . ?
C9 Fe3 Fe1 143.7(5) . . ?
C8 Fe3 Fe1 115.3(4) . . ?
Se1 Fe3 Fe1 53.63(6) . . ?
Cu2 Fe3 Fe1 56.21(6) . . ?
Cu1 Fe3 Fe1 59.98(6) . . ?
Fe2 Fe3 Fe1 57.40(6) . . ?
C11 Fe4 C12 92.3(7) . . ?
C11 Fe4 C10 98.1(6) . . ?
C12 Fe4 C10 99.7(7) . . ?
C11 Fe4 Se2 94.2(5) . . ?
C12 Fe4 Se2 160.1(4) . . ?
C10 Fe4 Se2 98.0(5) . . ?
C11 Fe4 Cu4 158.6(5) . . ?
C12 Fe4 Cu4 70.6(5) . . ?
C10 Fe4 Cu4 73.2(4) . . ?
Se2 Fe4 Cu4 106.24(9) . . ?
C11 Fe4 Fe5 88.9(5) . . ?
C12 Fe4 Fe5 105.9(5) . . ?
C10 Fe4 Fe5 153.2(5) . . ?
Se2 Fe4 Fe5 55.51(7) . . ?
Cu4 Fe4 Fe5 107.71(9) . . ?
C11 Fe4 Cu3 125.3(5) . . ?
C12 Fe4 Cu3 64.6(4) . . ?
C10 Fe4 Cu3 132.7(5) . . ?
Se2 Fe4 Cu3 96.45(8) . . ?
Cu4 Fe4 Cu3 59.51(7) . . ?
Fe5 Fe4 Cu3 56.03(7) . . ?
C11 Fe4 Fe6 144.0(5) . . ?
C12 Fe4 Fe6 113.5(5) . . ?
C10 Fe4 Fe6 101.6(4) . . ?
Se2 Fe4 Fe6 53.45(6) . . ?
Cu4 Fe4 Fe6 57.35(7) . . ?
Fe5 Fe4 Fe6 60.83(7) . . ?
Cu3 Fe4 Fe6 54.83(7) . . ?
C15 Fe5 C13 97.8(7) . . ?
C15 Fe5 C14 97.8(7) . . ?
C13 Fe5 C14 92.2(7) . . ?
C15 Fe5 Se2 108.5(5) . . ?
C13 Fe5 Se2 93.7(5) . . ?
C14 Fe5 Se2 151.9(5) . . ?
C15 Fe5 Cu3 105.7(5) . . ?
C13 Fe5 Cu3 145.4(5) . . ?
C14 Fe5 Cu3 60.0(5) . . ?
Se2 Fe5 Cu3 102.40(9) . . ?
C15 Fe5 Fe4 154.1(5) . . ?
C13 Fe5 Fe4 103.1(5) . . ?
C14 Fe5 Fe4 96.5(5) . . ?
Se2 Fe5 Fe4 55.47(6) . . ?
Cu3 Fe5 Fe4 63.89(7) . . ?
C15 Fe5 Fe6 92.4(5) . . ?
C13 Fe5 Fe6 147.5(5) . . ?
C14 Fe5 Fe6 117.0(5) . . ?
Se2 Fe5 Fe6 53.86(7) . . ?
Cu3 Fe5 Fe6 57.35(7) . . ?
Fe4 Fe5 Fe6 61.88(7) . . ?
C18 Fe6 C16 97.9(6) . . ?
C18 Fe6 C17 90.4(7) . . ?
C16 Fe6 C17 97.4(8) . . ?
C18 Fe6 Se2 93.2(4) . . ?
C16 Fe6 Se2 96.7(5) . . ?
C17 Fe6 Se2 164.9(6) . . ?
C18 Fe6 Cu3 123.7(5) . . ?
C16 Fe6 Cu3 132.4(5) . . ?
C17 Fe6 Cu3 63.7(6) . . ?
Se2 Fe6 Cu3 102.34(9) . . ?
C18 Fe6 Cu4 158.7(4) . . ?
C16 Fe6 Cu4 70.9(4) . . ?
C17 Fe6 Cu4 73.7(5) . . ?
Se2 Fe6 Cu4 105.81(8) . . ?
Cu3 Fe6 Cu4 62.05(7) . . ?
C18 Fe6 Fe5 94.5(4) . . ?
C16 Fe6 Fe5 148.9(5) . . ?
C17 Fe6 Fe5 111.0(6) . . ?
Se2 Fe6 Fe5 54.05(7) . . ?
Cu3 Fe6 Fe5 57.09(7) . . ?
Cu4 Fe6 Fe5 104.27(8) . . ?
C18 Fe6 Fe4 144.4(4) . . ?
C16 Fe6 Fe4 98.4(5) . . ?
C17 Fe6 Fe4 118.4(5) . . ?
Se2 Fe6 Fe4 53.60(6) . . ?
Cu3 Fe6 Fe4 61.95(7) . . ?
Cu4 Fe6 Fe4 56.73(7) . . ?
Fe5 Fe6 Fe4 57.30(6) . . ?
C25 N1 C23 111.2(10) . . ?
C25 N1 C19 105.7(9) . . ?
C23 N1 C19 110.1(10) . . ?
C25 N1 C21 111.8(11) . . ?
C23 N1 C21 106.1(10) . . ?
C19 N1 C21 112.0(10) . . ?
C31 N2 C33 109.9(9) . . ?
C31 N2 C29 111.5(9) . . ?
C33 N2 C29 106.7(9) . . ?
C31 N2 C27 107.1(9) . . ?
C33 N2 C27 111.4(9) . . ?
C29 N2 C27 110.3(9) . . ?
C43 N3 C49 116(2) . . ?
C43 N3 C47 112(3) . . ?
C49 N3 C47 106(2) . . ?
C43 N3 C45 105.5(19) . . ?
C49 N3 C45 114.4(19) . . ?
C47 N3 C45 102.3(19) . . ?
C35 N4 C37 110.8(15) . . ?
C35 N4 C41 107.7(17) . . ?
C37 N4 C41 106.3(16) . . ?
C35 N4 C39 115.3(17) . . ?
C37 N4 C39 112.3(17) . . ?
C41 N4 C39 103.7(18) . . ?
Fe2 Se1 Fe3 71.61(7) . . ?
Fe2 Se1 Fe1 69.06(7) . . ?
Fe3 Se1 Fe1 73.19(7) . . ?
Fe6 Se2 Fe4 72.95(7) . . ?
Fe6 Se2 Fe5 72.09(8) . . ?
Fe4 Se2 Fe5 69.01(7) . . ?

loop_
_geom_bond_atom_site_label_1
_geom_bond_atom_site_label_2
_geom_bond_distance
_geom_bond_site_symmetry_2
_geom_bond_publ_flag
C1 O1 1.170(14) . ?
C1 Fe1 1.762(15) . ?
C1 Cu2 2.551(13) . ?
C2 O2 1.160(13) . ?
C2 Fe1 1.737(15) . ?
C3 O3 1.154(13) . ?
C3 Fe1 1.792(14) . ?
C3 Cu1 2.492(12) . ?
C4 O4 1.154(14) . ?
C4 Fe2 1.739(15) . ?
C5 O5 1.175(15) . ?
C5 Fe2 1.745(16) . ?
C5 Cu1 2.360(14) . ?
C6 O6 1.147(14) . ?
C6 Fe2 1.787(15) . ?
C7 O7 1.150(13) . ?
C7 Fe3 1.769(15) . ?
C7 Cu2 2.502(14) . ?
C8 O8 1.151(13) . ?
C8 Fe3 1.813(14) . ?
C8 Cu1 2.340(12) . ?
C9 O9 1.137(14) . ?
C9 Fe3 1.776(16) . ?
C10 O10 1.130(14) . ?
C10 Fe4 1.791(15) . ?
C11 O11 1.161(14) . ?
C11 Fe4 1.729(16) . ?
C12 O12 1.130(15) . ?
C12 Fe4 1.782(15) . ?
C12 Cu3 2.531(14) . ?
C13 O13 1.167(16) . ?
C13 Fe5 1.736(19) . ?
C14 O14 1.148(14) . ?
C14 Fe5 1.810(15) . ?
C14 Cu3 2.243(15) . ?
C15 O15 1.187(14) . ?
C15 Fe5 1.732(16) . ?
C16 O16 1.133(16) . ?
C16 Fe6 1.791(17) . ?
C17 O17 1.140(16) . ?
C17 Fe6 1.803(17) . ?
C17 Cu3 2.359(18) . ?
C18 O18 1.155(13) . ?
C18 Fe6 1.760(13) . ?
C19 C20 1.504(15) . ?
C19 N1 1.513(14) . ?
C21 C22 1.487(17) . ?
C21 N1 1.514(14) . ?
C23 C24 1.501(16) . ?
C23 N1 1.505(15) . ?
C25 N1 1.502(14) . ?
C25 C26 1.520(16) . ?
C27 C28 1.513(15) . ?
C27 N2 1.521(14) . ?
C29 N2 1.514(13) . ?
C29 C30 1.527(15) . ?
C31 N2 1.499(13) . ?
C31 C32 1.537(15) . ?
C33 C34 1.501(15) . ?
C33 N2 1.515(13) . ?
C35 N4 1.455(19) . ?
C35 C36 1.46(2) . ?
C37 C38 1.34(2) . ?
C37 N4 1.47(2) . ?
C39 C40 1.36(3) . ?
C39 N4 1.56(3) . ?
C41 C42 1.24(2) . ?
C41 N4 1.55(3) . ?
C43 N3 1.31(2) . ?
C43 C44 1.36(3) . ?
C45 C46 1.46(3) . ?
C45 N3 1.52(2) . ?
C47 C48 1.27(3) . ?
C47 N3 1.38(3) . ?
C49 N3 1.37(2) . ?
C49 C50 1.53(3) . ?
Br1 Cu1 2.328(2) . ?
Br2 Cu2 2.259(2) . ?
Br3 Cu3 2.315(2) . ?
Br4 Cu4 2.271(2) . ?
Cu1 Fe2 2.524(2) . ?
Cu1 Fe3 2.548(2) . ?
Cu1 Fe1 2.666(2) . ?
Cu1 Cu2 2.682(2) . ?
Cu2 Fe1 2.500(2) . ?
Cu2 Fe3 2.513(2) . ?
Cu3 Fe5 2.509(3) . ?
Cu3 Fe6 2.517(3) . ?
Cu3 Cu4 2.604(2) . ?
Cu3 Fe4 2.717(3) . ?
Cu4 Fe4 2.517(3) . ?
Cu4 Fe6 2.535(2) . ?
Fe1 Se1 2.331(2) . ?
Fe1 Fe2 2.632(2) . ?
Fe1 Fe3 2.771(2) . ?
Fe2 Se1 2.311(2) . ?
Fe2 Fe3 2.708(2) . ?
Fe3 Se1 2.318(2) . ?
Fe4 Se2 2.314(2) . ?
Fe4 Fe5 2.623(2) . ?
Fe4 Fe6 2.749(3) . ?
Fe5 Se2 2.315(2) . ?
Fe5 Fe6 2.721(3) . ?
Fe6 Se2 2.310(2) . ?
